data_7239331
loop_
_publ_author_name
'Taddei, Marco'
'Ienco, Andrea'
'Costantino, Ferdinando'
'Guerri, Annalisa'

_publ_section_title
;
 Supramolecular interactions impacting on the water stability of tubular
 metal--organic frameworks
;
_journal_issue 48
_journal_name_full 'RSC Advances'
_journal_page_first 26177
_journal_paper_doi 10.1039/c3ra44910f
_journal_volume 3
_journal_year 2013
_chemical_compound_source 'synthesis as described'
_chemical_formula_moiety 'C19 H20 Cu1 N1 O5 P2'
_chemical_formula_sum 'C19 H20 Cu N O5 P2'
_chemical_formula_weight 467.84
_space_group_crystal_system triclinic
_space_group_IT_number 2
_space_group_name_Hall '-P 1'
_space_group_name_H-M_alt 'P -1'
_atom_sites_solution_hydrogens mixed
_audit_creation_date 2013-08-21T15:06:50-00:00
_audit_creation_method 'WinGX routine CIF_UPDATE'
_cell_angle_alpha 64.365(4)
_cell_angle_beta 80.711(3)
_cell_angle_gamma 86.393(3)
_cell_formula_units_Z 2
_cell_length_a 5.6921(2)
_cell_length_b 13.3051(5)
_cell_length_c 13.9862(6)
_cell_measurement_reflns_used 6736
_cell_measurement_temperature 173(2)
_cell_measurement_theta_max 72.2622
_cell_measurement_theta_min 3.8624
_cell_measurement_wavelength 0.71073
_cell_volume 942.42(7)
_computing_cell_refinement
;
        CrysAlis RED, Oxford Diffraction Ltd.,
        Version 1.171.32.5 (release 08-05-2007 CrysAlis171 .NET)
        (compiled May  8 2007,13:10:02)
;
_computing_data_collection
;
        CrysAlis CCD, Oxford Diffraction Ltd.,
        Version 1.171.32.5 (release 08-05-2007 CrysAlis171 .NET)
        (compiled May  8 2007,13:10:02)
;
_computing_data_reduction
;
        CrysAlis RED, Oxford Diffraction Ltd.,
        Version 1.171.32.5 (release 08-05-2007 CrysAlis171 .NET)
        (compiled May  8 2007,13:10:02)
;
_computing_molecular_graphics 'Ortep-3 for Windows (Farrugia, 1997)'
_computing_publication_material 'WinGX publication routines (Farrugia, 1999)'
_computing_structure_refinement 'SHELXL-2013 (Sheldrick, 2013)'
_computing_structure_solution 'SIR97 (Giacovazzo et al, 1997)'
_diffrn_ambient_temperature 173(2)
_diffrn_detector_area_resol_mean 8.1241
_diffrn_measured_fraction_theta_full 0.998
_diffrn_measured_fraction_theta_max 0.987
_diffrn_orient_matrix_UB_11 0.1163197463
_diffrn_orient_matrix_UB_12 -0.0259236254
_diffrn_orient_matrix_UB_13 -0.0941685315
_diffrn_orient_matrix_UB_21 0.0291587558
_diffrn_orient_matrix_UB_22 -0.1226169115
_diffrn_orient_matrix_UB_23 0.0787100895
_diffrn_orient_matrix_UB_31 -0.2466135853
_diffrn_orient_matrix_UB_32 -0.0279325445
_diffrn_orient_matrix_UB_33 -0.0144650299
_diffrn_radiation_monochromator graphite
_diffrn_radiation_probe x-ray
_diffrn_radiation_type CuK\a
_diffrn_radiation_wavelength 1.5418
_diffrn_reflns_av_R_equivalents 0.0513
_diffrn_reflns_av_unetI/netI 0.0816
_diffrn_reflns_Laue_measured_fraction_full 0.998
_diffrn_reflns_Laue_measured_fraction_max 0.987
_diffrn_reflns_limit_h_max 6
_diffrn_reflns_limit_h_min -6
_diffrn_reflns_limit_k_max 16
_diffrn_reflns_limit_k_min -16
_diffrn_reflns_limit_l_max 17
_diffrn_reflns_limit_l_min -17
_diffrn_reflns_number 17585
_diffrn_reflns_point_group_measured_fraction_full 0.998
_diffrn_reflns_point_group_measured_fraction_max 0.987
_diffrn_reflns_theta_full 67.68
_diffrn_reflns_theta_max 72.375
_diffrn_reflns_theta_min 3.865
_exptl_absorpt_coefficient_mu 3.532
_exptl_absorpt_correction_T_max 0.838
_exptl_absorpt_correction_T_min 0.393
_exptl_absorpt_correction_type multi-scan
_exptl_absorpt_process_details
;
        CrysAlis RED, Oxford Diffraction Ltd.,
        Version 1.171.32.5 (release 08-05-2007 CrysAlis171 .NET)
        (compiled May  8 2007,13:10:02)
        Empirical absorption correction using spherical harmonics,
 implemented in SCALE3 ABSPACK scaling algorithm.
;
_exptl_crystal_colour white
_exptl_crystal_density_diffrn 1.649
_exptl_crystal_density_method 'not measured'
_exptl_crystal_description parallelepiped
_exptl_crystal_F_000 480
_exptl_crystal_size_max 0.15
_exptl_crystal_size_mid 0.12
_exptl_crystal_size_min 0.08
_refine_diff_density_max 0.445
_refine_diff_density_min -0.385
_refine_diff_density_rms 0.091
_refine_ls_extinction_method none
_refine_ls_goodness_of_fit_ref 1.004
_refine_ls_hydrogen_treatment mixed
_refine_ls_matrix_type full
_refine_ls_number_parameters 261
_refine_ls_number_reflns 3666
_refine_ls_number_restraints 0
_refine_ls_restrained_S_all 1.004
_refine_ls_R_factor_all 0.0626
_refine_ls_R_factor_gt 0.0365
_refine_ls_shift/su_max 0.037
_refine_ls_shift/su_mean 0.006
_refine_ls_structure_factor_coef Fsqd
_refine_ls_weighting_details 'w=1/[\s^2^(Fo^2^)+(0.0551P)^2^] where P=(Fo^2^+2Fc^2^)/3'
_refine_ls_weighting_scheme calc
_refine_ls_wR_factor_gt 0.0875
_refine_ls_wR_factor_ref 0.0983
_reflns_number_gt 2506
_reflns_number_total 3666
_reflns_threshold_expression 'I > 2\s(I)'
_cod_data_source_file c3ra44910f.txt
_cod_data_source_block stripcu
_cod_database_code 7239331

loop_
_symmetry_equiv_pos_as_xyz
'x, y, z'
'-x, -y, -z'

loop_
_atom_site_label
_atom_site_type_symbol
_atom_site_fract_x
_atom_site_fract_y
_atom_site_fract_z
_atom_site_U_iso_or_equiv
_atom_site_adp_type
_atom_site_occupancy
_atom_site_calc_flag
Cu1 Cu 0.44425(9) 0.02729(4) 0.14008(4) 0.02089(15) Uani 1 d
P1 P -0.07904(15) 0.10027(6) 0.22335(6) 0.01893(19) Uani 1 d
P2 P 0.18548(15) 0.23064(6) -0.00114(6) 0.01881(19) Uani 1 d
N1 N 0.4679(5) -0.1390(2) 0.2289(2) 0.0211(6) Uani 1 d
O1 O 0.1164(4) 0.02105(16) 0.21279(16) 0.0217(5) Uani 1 d
O2 O -0.3288(4) 0.06081(17) 0.23711(17) 0.0217(5) Uani 1 d
O3 O 0.4165(4) 0.18511(16) 0.04191(17) 0.0229(5) Uani 1 d
O4 O 0.0748(4) 0.17134(17) -0.05374(17) 0.0235(5) Uani 1 d
O5 O 0.7148(5) 0.0215(2) 0.0336(2) 0.0239(5) Uani 1 d
H5A H 0.797(7) -0.048(4) 0.054(3) 0.060(14) Uiso 1 d
H5B H 0.808(8) 0.064(4) 0.012(4) 0.061(18) Uiso 1 d
C1 C -0.0317(6) 0.2355(2) 0.1069(2) 0.0240(8) Uani 1 d
H1A H -0.1851 0.2618 0.08 0.029 Uiso 1 calc
H1B H 0.0223 0.2901 0.1295 0.029 Uiso 1 calc
C11 C -0.0523(6) 0.1277(2) 0.3370(2) 0.0203(7) Uani 1 d
C12 C 0.1507(6) 0.1769(3) 0.3427(3) 0.0259(8) Uani 1 d
H12 H 0.2813 0.1957 0.2862 0.031 Uiso 1 calc
C13 C 0.1634(7) 0.1985(3) 0.4304(3) 0.0300(8) Uani 1 d
H13 H 0.3016 0.2331 0.4331 0.036 Uiso 1 calc
C14 C -0.0244(7) 0.1699(3) 0.5137(3) 0.0317(8) Uani 1 d
H14 H -0.0158 0.185 0.5735 0.038 Uiso 1 calc
C15 C -0.2240(7) 0.1193(3) 0.5097(3) 0.0304(8) Uani 1 d
H15 H -0.352 0.0982 0.5675 0.037 Uiso 1 calc
C16 C -0.2389(6) 0.0990(3) 0.4209(2) 0.0249(7) Uani 1 d
H16 H -0.3782 0.0652 0.4181 0.03 Uiso 1 calc
C21 C 0.2418(6) 0.3743(2) -0.0949(3) 0.0229(7) Uani 1 d
C22 C 0.4320(7) 0.4326(3) -0.0940(4) 0.0504(12) Uani 1 d
H22 H 0.5385 0.3965 -0.0436 0.061 Uiso 1 calc
C23 C 0.4694(8) 0.5432(3) -0.1656(4) 0.0643(15) Uani 1 d
H23 H 0.6018 0.5822 -0.1638 0.077 Uiso 1 calc
C24 C 0.3193(8) 0.5975(3) -0.2388(3) 0.0495(12) Uani 1 d
H24 H 0.3472 0.6734 -0.2881 0.059 Uiso 1 calc
C25 C 0.1268(9) 0.5404(3) -0.2399(3) 0.0542(12) Uani 1 d
H25 H 0.0197 0.5771 -0.2898 0.065 Uiso 1 calc
C26 C 0.0896(8) 0.4293(3) -0.1681(3) 0.0432(11) Uani 1 d
H26 H -0.0434 0.3905 -0.1695 0.052 Uiso 1 calc
C31 C 0.3032(7) -0.2113(3) 0.2370(3) 0.0308(8) Uani 1 d
H31 H 0.1795 -0.1842 0.1941 0.037 Uiso 1 calc
C32 C 0.3063(7) -0.3236(3) 0.3052(3) 0.0374(10) Uani 1 d
H32 H 0.1866 -0.3719 0.308 0.045 Uiso 1 calc
C33 C 0.4828(8) -0.3662(3) 0.3694(3) 0.0381(10) Uani 1 d
C34 C 0.6556(8) -0.2912(3) 0.3584(3) 0.0397(10) Uani 1 d
H34 H 0.7815 -0.3162 0.4001 0.048 Uiso 1 calc
C35 C 0.6451(7) -0.1809(3) 0.2874(3) 0.0297(8) Uani 1 d
H35 H 0.7693 -0.1321 0.2793 0.036 Uiso 1 calc
C36 C 0.4879(12) -0.4879(3) 0.4473(3) 0.0699(16) Uani 1 d
H36A H 0.3388 -0.5234 0.4488 0.084 Uiso 1 calc
H36B H 0.6211 -0.5235 0.4187 0.084 Uiso 1 calc

loop_
_atom_site_aniso_label
_atom_site_aniso_U_11
_atom_site_aniso_U_22
_atom_site_aniso_U_33
_atom_site_aniso_U_23
_atom_site_aniso_U_13
_atom_site_aniso_U_12
Cu1 0.0208(3) 0.0158(2) 0.0217(3) -0.00448(19) -0.0023(2) 0.00114(19)
P1 0.0203(5) 0.0170(4) 0.0182(4) -0.0064(3) -0.0027(3) 0.0007(3)
P2 0.0207(5) 0.0136(4) 0.0189(4) -0.0044(3) -0.0016(3) 0.0003(3)
N1 0.0203(16) 0.0161(12) 0.0220(14) -0.0043(11) -0.0008(12) 0.0000(11)
O1 0.0188(13) 0.0166(10) 0.0233(11) -0.0043(9) 0.0005(10) 0.0021(9)
O2 0.0187(13) 0.0238(11) 0.0241(12) -0.0112(9) -0.0045(10) -0.0003(9)
O3 0.0189(13) 0.0149(10) 0.0266(12) -0.0010(9) -0.0039(10) -0.0002(9)
O4 0.0253(14) 0.0205(11) 0.0244(12) -0.0096(9) -0.0021(10) -0.0019(10)
O5 0.0198(14) 0.0211(12) 0.0292(13) -0.0104(10) 0.0003(11) -0.0026(11)
C1 0.031(2) 0.0151(15) 0.0209(16) -0.0042(13) -0.0008(15) 0.0021(14)
C11 0.0207(18) 0.0170(15) 0.0227(16) -0.0074(13) -0.0063(14) 0.0029(13)
C12 0.024(2) 0.0252(17) 0.0257(17) -0.0085(14) -0.0022(15) -0.0011(15)
C13 0.030(2) 0.0283(18) 0.035(2) -0.0151(16) -0.0109(17) -0.0029(16)
C14 0.043(2) 0.0301(18) 0.0285(19) -0.0160(16) -0.0136(17) 0.0056(17)
C15 0.033(2) 0.037(2) 0.0209(17) -0.0131(15) -0.0023(16) 0.0029(17)
C16 0.024(2) 0.0220(16) 0.0242(17) -0.0059(14) -0.0009(15) -0.0033(14)
C21 0.024(2) 0.0140(14) 0.0244(17) -0.0045(13) 0.0011(14) 0.0012(14)
C22 0.043(3) 0.026(2) 0.067(3) -0.001(2) -0.018(2) -0.0079(19)
C23 0.041(3) 0.025(2) 0.101(4) -0.002(2) -0.006(3) -0.015(2)
C24 0.053(3) 0.0180(18) 0.051(3) 0.0000(17) 0.018(2) 0.0048(19)
C25 0.064(3) 0.036(2) 0.044(3) 0.001(2) -0.016(2) 0.015(2)
C26 0.054(3) 0.0273(19) 0.042(2) -0.0046(18) -0.019(2) -0.0019(19)
C31 0.036(2) 0.0295(18) 0.0263(18) -0.0092(15) -0.0118(16) -0.0015(16)
C32 0.054(3) 0.0274(18) 0.0290(19) -0.0072(16) -0.0086(19) -0.0183(18)
C33 0.068(3) 0.0180(17) 0.0248(19) -0.0022(15) -0.0152(19) -0.0076(18)
C34 0.055(3) 0.0218(17) 0.042(2) -0.0063(16) -0.029(2) 0.0022(18)
C35 0.037(2) 0.0168(16) 0.035(2) -0.0082(15) -0.0096(17) -0.0026(15)
C36 0.148(5) 0.023(2) 0.034(2) 0.0019(18) -0.035(3) -0.021(3)

loop_
_atom_type_symbol
_atom_type_description
_atom_type_scat_dispersion_real
_atom_type_scat_dispersion_imag
_atom_type_scat_source
C C 0.0181 0.0091 'International Tables Vol C Tables 4.2.6.8 and 6.1.1.4'
H H 0 0 'International Tables Vol C Tables 4.2.6.8 and 6.1.1.4'
N N 0.0311 0.018 'International Tables Vol C Tables 4.2.6.8 and 6.1.1.4'
O O 0.0492 0.0322 'International Tables Vol C Tables 4.2.6.8 and 6.1.1.4'
P P 0.2955 0.4335 'International Tables Vol C Tables 4.2.6.8 and 6.1.1.4'
Cu Cu -1.9646 0.5888 'International Tables Vol C Tables 4.2.6.8 and 6.1.1.4'

loop_
_geom_angle_atom_site_label_1
_geom_angle_atom_site_label_2
_geom_angle_atom_site_label_3
_geom_angle
_geom_angle_site_symmetry_1
_geom_angle_site_symmetry_3
O3 Cu1 O1 92.38(9) . .
O3 Cu1 O5 86.57(10) . .
O1 Cu1 O5 159.86(10) . .
O3 Cu1 N1 174.22(10) . .
O1 Cu1 N1 88.77(10) . .
O5 Cu1 N1 90.39(11) . .
O3 Cu1 O2 94.21(9) . 1_655
O1 Cu1 O2 105.74(8) . 1_655
O5 Cu1 O2 94.40(9) . 1_655
N1 Cu1 O2 90.92(10) . 1_655
O2 P1 O1 115.62(12) . .
O2 P1 C11 107.81(14) . .
O1 P1 C11 109.15(14) . .
O2 P1 C1 109.34(14) . .
O1 P1 C1 109.33(13) . .
C11 P1 C1 105.06(14) . .
O4 P2 O3 117.74(13) . .
O4 P2 C21 109.38(14) . .
O3 P2 C21 106.72(14) . .
O4 P2 C1 108.51(14) . .
O3 P2 C1 108.70(14) . .
C21 P2 C1 105.07(14) . .
C35 N1 C31 117.0(3) . .
C35 N1 Cu1 120.6(2) . .
C31 N1 Cu1 122.4(2) . .
P1 O1 Cu1 139.06(13) . .
P1 O2 Cu1 137.30(13) . 1_455
P2 O3 Cu1 120.88(13) . .
Cu1 O5 H5A 116(3) . .
Cu1 O5 H5B 120(4) . .
H5A O5 H5B 105(4) . .
P2 C1 P1 113.00(16) . .
P2 C1 H1A 109 . .
P1 C1 H1A 109 . .
P2 C1 H1B 109 . .
P1 C1 H1B 109 . .
H1A C1 H1B 107.8 . .
C16 C11 C12 118.9(3) . .
C16 C11 P1 119.1(3) . .
C12 C11 P1 122.0(3) . .
C13 C12 C11 120.5(3) . .
C13 C12 H12 119.8 . .
C11 C12 H12 119.8 . .
C14 C13 C12 120.2(3) . .
C14 C13 H13 119.9 . .
C12 C13 H13 119.9 . .
C15 C14 C13 119.8(3) . .
C15 C14 H14 120.1 . .
C13 C14 H14 120.1 . .
C14 C15 C16 120.2(3) . .
C14 C15 H15 119.9 . .
C16 C15 H15 119.9 . .
C11 C16 C15 120.5(3) . .
C11 C16 H16 119.8 . .
C15 C16 H16 119.8 . .
C22 C21 C26 118.3(3) . .
C22 C21 P2 121.6(3) . .
C26 C21 P2 120.1(3) . .
C21 C22 C23 120.6(4) . .
C21 C22 H22 119.7 . .
C23 C22 H22 119.7 . .
C24 C23 C22 121.1(4) . .
C24 C23 H23 119.5 . .
C22 C23 H23 119.5 . .
C23 C24 C25 118.9(4) . .
C23 C24 H24 120.6 . .
C25 C24 H24 120.6 . .
C24 C25 C26 120.0(4) . .
C24 C25 H25 120 . .
C26 C25 H25 120 . .
C21 C26 C25 121.2(4) . .
C21 C26 H26 119.4 . .
C25 C26 H26 119.4 . .
N1 C31 C32 122.7(3) . .
N1 C31 H31 118.7 . .
C32 C31 H31 118.7 . .
C31 C32 C33 120.4(3) . .
C31 C32 H32 119.8 . .
C33 C32 H32 119.8 . .
C32 C33 C34 116.4(3) . .
C32 C33 C36 121.9(4) . .
C34 C33 C36 121.7(4) . .
C35 C34 C33 120.3(3) . .
C35 C34 H34 119.8 . .
C33 C34 H34 119.8 . .
N1 C35 C34 123.1(3) . .
N1 C35 H35 118.5 . .
C34 C35 H35 118.5 . .
C36 C36 C33 117.2(4) 2_646 .
C36 C36 H36A 108 2_646 .
C33 C36 H36A 108 . .
C36 C36 H36B 108 2_646 .
C33 C36 H36B 108 . .
H36A C36 H36B 107.2 . .

loop_
_geom_bond_atom_site_label_1
_geom_bond_atom_site_label_2
_geom_bond_distance
_geom_bond_site_symmetry_2
Cu1 O3 1.963(2) .
Cu1 O1 1.964(2) .
Cu1 O5 1.985(2) .
Cu1 N1 2.023(2) .
Cu1 O2 2.207(2) 1_655
P1 O2 1.501(2) .
P1 O1 1.518(2) .
P1 C11 1.808(3) .
P1 C1 1.829(3) .
P2 O4 1.508(2) .
P2 O3 1.516(2) .
P2 C21 1.803(3) .
P2 C1 1.813(3) .
N1 C35 1.341(4) .
N1 C31 1.343(4) .
O2 Cu1 2.207(2) 1_455
O5 H5A 0.96(4) .
O5 H5B 0.72(4) .
C1 H1A 0.99 .
C1 H1B 0.99 .
C11 C16 1.382(4) .
C11 C12 1.393(4) .
C12 C13 1.389(5) .
C12 H12 0.95 .
C13 C14 1.382(5) .
C13 H13 0.95 .
C14 C15 1.377(5) .
C14 H14 0.95 .
C15 C16 1.397(5) .
C15 H15 0.95 .
C16 H16 0.95 .
C21 C22 1.376(5) .
C21 C26 1.375(5) .
C22 C23 1.382(5) .
C22 H22 0.95 .
C23 C24 1.366(6) .
C23 H23 0.95 .
C24 C25 1.378(6) .
C24 H24 0.95 .
C25 C26 1.388(5) .
C25 H25 0.95 .
C26 H26 0.95 .
C31 C32 1.383(5) .
C31 H31 0.95 .
C32 C33 1.384(5) .
C32 H32 0.95 .
C33 C34 1.389(5) .
C33 C36 1.512(5) .
C34 C35 1.375(4) .
C34 H34 0.95 .
C35 H35 0.95 .
C36 C36 1.395(8) 2_646
C36 H36A 0.99 .
C36 H36B 0.99 .
